data_7055796
loop_
_publ_author_name
'Le Gal, Yann'
'Ameline, Dorine'
'Vacher, Antoine'
'Roisnel, Thierry'
'Dorcet, Vincent'
'Lorcy, Dominique'

_publ_section_title
;
 Chiral 1,2-dithiine as a sulfur rich electron acceptor
;
_journal_issue 12
_journal_name_full 'New J. Chem.'
_journal_page_first 9930
_journal_paper_doi 10.1039/C6NJ02292H
_journal_volume 40
_journal_year 2016
_chemical_absolute_configuration rm/ad/rmad/syn/unk/.
_chemical_compound_source 'synthesis as described'
_chemical_formula_moiety 'C12 H9 N O S4'
_chemical_formula_sum 'C12 H9 N O S4'
_chemical_formula_weight 311.44
_chemical_name_systematic
;
 ?
;
_space_group_crystal_system orthorhombic
_space_group_IT_number 19
_space_group_name_Hall 'P 2ac 2ab'
_space_group_name_H-M_alt 'P 21 21 21'
_symmetry_space_group_name_Hall 'P 2ac 2ab'
_symmetry_space_group_name_H-M 'P 21 21 21'
_atom_sites_solution_hydrogens geom
_audit_update_record
;
2016-06-16 deposited with the CCDC.
2016-10-04 downloaded from the CCDC.
;
_cell_angle_alpha 90
_cell_angle_beta 90
_cell_angle_gamma 90
_cell_formula_units_Z 4
_cell_length_a 6.3994(14)
_cell_length_b 12.570(3)
_cell_length_c 16.622(4)
_cell_measurement_reflns_used 4919
_cell_measurement_temperature 150(2)
_cell_measurement_theta_max 27.51
_cell_measurement_theta_min 2.45
_cell_measurement_wavelength 0.71073
_cell_volume 1337.1(5)
_computing_cell_refinement 'Bruker APEX2 (Bruker, 2014)'
_computing_data_collection 'Bruker APEX2 (Bruker, 2014)'
_computing_data_reduction 'Bruker APEX2 (Bruker, 2014)'
_computing_molecular_graphics 'SXGRAPH (Farrugia, 1999), Mercury (CSD, 2014)'
_computing_publication_material 'CRYSCALC (T. Roisnel, local program, 2016)'
_computing_structure_refinement 'SHELXL-2014/7 (Sheldrick, 2014)'
_computing_structure_solution 'SIR97 (Altomare et al., 1999)'
_diffrn_ambient_temperature 150(2)
_diffrn_detector 'CCD plate'
_diffrn_measured_fraction_theta_full 0.999
_diffrn_measured_fraction_theta_max 0.994
_diffrn_measurement_device_type 'APEXII, Bruker-AXS'
_diffrn_measurement_method 'CCD rotation images, thin slices'
_diffrn_radiation_monochromator graphite
_diffrn_radiation_probe x-ray
_diffrn_radiation_source 'fine-focus sealed tube'
_diffrn_radiation_type MoK\a
_diffrn_radiation_wavelength 0.71073
_diffrn_reflns_av_R_equivalents 0.0578
_diffrn_reflns_av_unetI/netI 0.0508
_diffrn_reflns_limit_h_max 8
_diffrn_reflns_limit_h_min -5
_diffrn_reflns_limit_k_max 16
_diffrn_reflns_limit_k_min -16
_diffrn_reflns_limit_l_max 21
_diffrn_reflns_limit_l_min -21
_diffrn_reflns_number 10644
_diffrn_reflns_theta_full 25.242
_diffrn_reflns_theta_max 27.545
_diffrn_reflns_theta_min 2.938
_exptl_absorpt_coefficient_mu 0.695
_exptl_absorpt_correction_T_max 0.682
_exptl_absorpt_correction_T_min 0.596
_exptl_absorpt_correction_type multi-scan
_exptl_absorpt_process_details
;
  [Sheldrick, G.M. (2014). SADABS Bruker AXS Inc., Madison, Wisconsin, USA]
;
_exptl_crystal_colour purple
_exptl_crystal_density_diffrn 1.547
_exptl_crystal_description prism
_exptl_crystal_F_000 640
_exptl_crystal_size_max 0.600
_exptl_crystal_size_mid 0.580
_exptl_crystal_size_min 0.550
_refine_diff_density_max 0.274
_refine_diff_density_min -0.203
_refine_diff_density_rms 0.054
_refine_ls_abs_structure_details
;
Flack x determined using 1176 quotients [(I+)-(I-)]/[(I+)+(I-)]
(Parsons, Flack and Wagner, Acta Cryst. B69 (2013) 249-259).
;
_refine_ls_abs_structure_Flack -0.03(6)
_refine_ls_extinction_method none
_refine_ls_goodness_of_fit_ref 1.045
_refine_ls_hydrogen_treatment constr
_refine_ls_matrix_type full
_refine_ls_number_parameters 164
_refine_ls_number_reflns 3071
_refine_ls_number_restraints 0
_refine_ls_restrained_S_all 1.045
_refine_ls_R_factor_all 0.0320
_refine_ls_R_factor_gt 0.0302
_refine_ls_shift/su_max 0.000
_refine_ls_shift/su_mean 0.000
_refine_ls_structure_factor_coef Fsqd
_refine_ls_weighting_details 'w=1/[\s^2^(Fo^2^)+(0.0262P)^2^+0.1380P] where P=(Fo^2^+2Fc^2^)/3'
_refine_ls_weighting_scheme calc
_refine_ls_wR_factor_gt 0.0714
_refine_ls_wR_factor_ref 0.0726
_reflns_number_gt 2928
_reflns_number_total 3071
_reflns_threshold_expression >2sigma(I)
_cod_data_source_file c6nj02292h2.cif
_cod_data_source_block compound2S
_cod_depositor_comments 'Adding full bibliography for 7055795--7055798.cif.'
_cod_database_code 7055796

loop_
_space_group_symop_operation_xyz
'x, y, z'
'-x+1/2, -y, z+1/2'
'-x, y+1/2, -z+1/2'
'x+1/2, -y+1/2, -z'

loop_
_atom_site_label
_atom_site_type_symbol
_atom_site_fract_x
_atom_site_fract_y
_atom_site_fract_z
_atom_site_U_iso_or_equiv
_atom_site_adp_type
_atom_site_occupancy
_atom_site_site_symmetry_order
_atom_site_calc_flag
_atom_site_refinement_flags_posn
_atom_site_refinement_flags_adp
C1 C 0.8467(5) 0.4550(3) 0.14622(17) 0.0273(6) Uani 1 1 d . .
C2 C 0.5240(4) 0.3578(2) 0.09038(16) 0.0205(6) Uani 1 1 d . .
C3 C 0.5460(5) 0.3202(2) 0.16569(16) 0.0194(6) Uani 1 1 d . .
C4 C 0.2599(4) 0.2224(2) 0.12828(15) 0.0196(5) Uani 1 1 d . .
C5 C 0.4111(5) 0.1810(2) 0.26343(15) 0.0198(6) Uani 1 1 d . .
H5 H 0.2805 0.1374 0.2661 0.024 Uiso 1 1 calc R U
C6 C 0.5936(5) 0.1034(2) 0.25854(17) 0.0277(7) Uani 1 1 d . .
H6A H 0.5792 0.0593 0.2102 0.041 Uiso 1 1 calc R U
H6B H 0.5940 0.0577 0.3063 0.041 Uiso 1 1 calc R U
H6C H 0.7251 0.1432 0.2559 0.041 Uiso 1 1 calc R U
C7 C 0.4079(5) 0.2556(2) 0.33535(15) 0.0204(6) Uani 1 1 d . .
C8 C 0.5597(5) 0.2552(3) 0.39404(18) 0.0293(7) Uani 1 1 d . .
H8 H 0.6745 0.2076 0.3898 0.035 Uiso 1 1 calc R U
C9 C 0.5467(6) 0.3238(3) 0.45944(19) 0.0373(8) Uani 1 1 d . .
H9 H 0.6531 0.3231 0.4993 0.045 Uiso 1 1 calc R U
C10 C 0.3817(6) 0.3923(3) 0.46674(18) 0.0380(8) Uani 1 1 d . .
H10 H 0.3729 0.4388 0.5117 0.046 Uiso 1 1 calc R U
C11 C 0.2283(6) 0.3935(3) 0.40857(19) 0.0409(9) Uani 1 1 d . .
H11 H 0.1139 0.4412 0.4131 0.049 Uiso 1 1 calc R U
C12 C 0.2412(5) 0.3249(3) 0.34342(18) 0.0312(7) Uani 1 1 d . .
H12 H 0.1341 0.3254 0.3038 0.037 Uiso 1 1 calc R U
N1 N 0.4013(4) 0.24366(18) 0.18739(13) 0.0182(5) Uani 1 1 d . .
O1 O 0.9976(4) 0.5090(2) 0.15503(13) 0.0427(7) Uani 1 1 d . .
S1 S 0.06539(12) 0.13494(6) 0.13203(4) 0.02646(18) Uani 1 1 d . .
S2 S 0.31318(11) 0.29874(6) 0.04304(4) 0.02202(17) Uani 1 1 d . .
S3 S 0.69904(12) 0.45154(6) 0.05516(4) 0.02608(18) Uani 1 1 d . .
S4 S 0.74616(11) 0.37189(6) 0.22470(4) 0.02492(18) Uani 1 1 d . .

loop_
_atom_site_aniso_label
_atom_site_aniso_U_11
_atom_site_aniso_U_22
_atom_site_aniso_U_33
_atom_site_aniso_U_23
_atom_site_aniso_U_13
_atom_site_aniso_U_12
C1 0.0239(15) 0.0338(15) 0.0243(14) -0.0069(13) 0.0036(12) -0.0064(13)
C2 0.0200(14) 0.0228(13) 0.0186(12) -0.0012(12) -0.0009(11) -0.0052(11)
C3 0.0168(14) 0.0214(13) 0.0199(12) -0.0022(11) -0.0006(11) -0.0020(11)
C4 0.0193(13) 0.0224(13) 0.0170(12) -0.0025(10) 0.0028(11) -0.0031(11)
C5 0.0206(14) 0.0216(13) 0.0171(12) 0.0036(10) -0.0015(11) -0.0013(11)
C6 0.0274(16) 0.0254(14) 0.0301(15) 0.0036(12) 0.0009(13) 0.0050(13)
C7 0.0215(14) 0.0226(13) 0.0170(12) 0.0059(11) 0.0010(11) -0.0015(12)
C8 0.0293(17) 0.0313(16) 0.0273(14) 0.0010(13) -0.0059(14) 0.0007(14)
C9 0.049(2) 0.0381(18) 0.0246(15) 0.0000(14) -0.0099(16) -0.0107(16)
C10 0.064(2) 0.0285(16) 0.0213(14) -0.0037(13) 0.0044(16) -0.0073(16)
C11 0.053(2) 0.0354(17) 0.0344(17) -0.0012(14) 0.0070(16) 0.0180(17)
C12 0.0315(17) 0.0396(17) 0.0225(14) 0.0002(12) -0.0028(13) 0.0108(14)
N1 0.0161(11) 0.0221(11) 0.0163(10) 0.0003(9) -0.0017(9) -0.0027(9)
O1 0.0344(14) 0.0603(17) 0.0332(12) -0.0069(12) 0.0020(10) -0.0275(12)
S1 0.0233(4) 0.0359(4) 0.0202(3) 0.0006(3) -0.0009(3) -0.0123(3)
S2 0.0217(3) 0.0288(3) 0.0155(3) 0.0010(3) -0.0019(3) -0.0068(3)
S3 0.0289(4) 0.0274(3) 0.0219(3) -0.0002(3) 0.0020(3) -0.0105(3)
S4 0.0214(4) 0.0297(4) 0.0236(3) -0.0005(3) -0.0058(3) -0.0062(3)

loop_
_atom_type_symbol
_atom_type_description
_atom_type_scat_dispersion_real
_atom_type_scat_dispersion_imag
_atom_type_scat_source
C C 0.0033 0.0016 'International Tables Vol C Tables 4.2.6.8 and 6.1.1.4'
H H 0.0000 0.0000 'International Tables Vol C Tables 4.2.6.8 and 6.1.1.4'
N N 0.0061 0.0033 'International Tables Vol C Tables 4.2.6.8 and 6.1.1.4'
O O 0.0106 0.0060 'International Tables Vol C Tables 4.2.6.8 and 6.1.1.4'
S S 0.1246 0.1234 'International Tables Vol C Tables 4.2.6.8 and 6.1.1.4'

loop_
_geom_angle_atom_site_label_1
_geom_angle_atom_site_label_2
_geom_angle_atom_site_label_3
_geom_angle
O1 C1 S3 123.3(2)
O1 C1 S4 122.3(2)
S3 C1 S4 114.40(16)
C3 C2 S3 119.1(2)
C3 C2 S2 110.7(2)
S3 C2 S2 130.11(16)
C2 C3 N1 114.6(2)
C2 C3 S4 118.1(2)
N1 C3 S4 127.3(2)
N1 C4 S1 126.9(2)
N1 C4 S2 110.36(19)
S1 C4 S2 122.72(16)
N1 C5 C7 109.9(2)
N1 C5 C6 109.0(2)
C7 C5 C6 116.6(2)
N1 C5 H5 107.0
C7 C5 H5 107.0
C6 C5 H5 107.0
C5 C6 H6A 109.5
C5 C6 H6B 109.5
H6A C6 H6B 109.5
C5 C6 H6C 109.5
H6A C6 H6C 109.5
H6B C6 H6C 109.5
C8 C7 C12 118.5(3)
C8 C7 C5 123.1(3)
C12 C7 C5 118.4(3)
C7 C8 C9 120.6(3)
C7 C8 H8 119.7
C9 C8 H8 119.7
C10 C9 C8 120.4(3)
C10 C9 H9 119.8
C8 C9 H9 119.8
C9 C10 C11 119.6(3)
C9 C10 H10 120.2
C11 C10 H10 120.2
C10 C11 C12 120.0(3)
C10 C11 H11 120.0
C12 C11 H11 120.0
C7 C12 C11 120.9(3)
C7 C12 H12 119.6
C11 C12 H12 119.6
C4 N1 C3 113.2(2)
C4 N1 C5 122.4(2)
C3 N1 C5 124.1(2)
C2 S2 C4 91.09(13)
C2 S3 C1 94.16(14)
C3 S4 C1 94.13(13)

loop_
_geom_bond_atom_site_label_1
_geom_bond_atom_site_label_2
_geom_bond_distance
C1 O1 1.189(4)
C1 S3 1.785(3)
C1 S4 1.791(3)
C2 C3 1.345(4)
C2 S3 1.728(3)
C2 S2 1.729(3)
C3 N1 1.383(4)
C3 S4 1.739(3)
C4 N1 1.362(3)
C4 S1 1.662(3)
C4 S2 1.745(3)
C5 N1 1.491(3)
C5 C7 1.519(4)
C5 C6 1.524(4)
C5 H5 1.0000
C6 H6A 0.9800
C6 H6B 0.9800
C6 H6C 0.9800
C7 C8 1.377(4)
C7 C12 1.384(4)
C8 C9 1.390(4)
C8 H8 0.9500
C9 C10 1.369(5)
C9 H9 0.9500
C10 C11 1.378(5)
C10 H10 0.9500
C11 C12 1.387(4)
C11 H11 0.9500
C12 H12 0.9500

loop_
_geom_torsion_atom_site_label_1
_geom_torsion_atom_site_label_2
_geom_torsion_atom_site_label_3
_geom_torsion_atom_site_label_4
_geom_torsion
S3 C2 C3 N1 -178.5(2)
S2 C2 C3 N1 1.0(3)
S3 C2 C3 S4 2.1(3)
S2 C2 C3 S4 -178.51(15)
N1 C5 C7 C8 -124.5(3)
C6 C5 C7 C8 0.1(4)
N1 C5 C7 C12 57.5(3)
C6 C5 C7 C12 -177.9(3)
C12 C7 C8 C9 -0.7(5)
C5 C7 C8 C9 -178.7(3)
C7 C8 C9 C10 0.4(5)
C8 C9 C10 C11 -0.3(5)
C9 C10 C11 C12 0.5(5)
C8 C7 C12 C11 0.8(5)
C5 C7 C12 C11 178.9(3)
C10 C11 C12 C7 -0.7(5)
S1 C4 N1 C3 179.4(2)
S2 C4 N1 C3 1.0(3)
S1 C4 N1 C5 6.1(4)
S2 C4 N1 C5 -172.34(19)
C2 C3 N1 C4 -1.3(4)
S4 C3 N1 C4 178.1(2)
C2 C3 N1 C5 171.9(2)
S4 C3 N1 C5 -8.7(4)
C7 C5 N1 C4 -128.8(3)
C6 C5 N1 C4 102.3(3)
C7 C5 N1 C3 58.6(3)
C6 C5 N1 C3 -70.3(3)
C3 C2 S2 C4 -0.3(2)
S3 C2 S2 C4 179.1(2)
N1 C4 S2 C2 -0.4(2)
S1 C4 S2 C2 -178.91(19)
C3 C2 S3 C1 0.3(3)
S2 C2 S3 C1 -179.1(2)
O1 C1 S3 C2 178.8(3)
S4 C1 S3 C2 -2.34(19)
C2 C3 S4 C1 -3.1(3)
N1 C3 S4 C1 177.5(3)
O1 C1 S4 C3 -178.0(3)
S3 C1 S4 C3 3.15(19)
